data_1573169
loop_
_publ_author_name
'Kamiyoshi, Ikki'
'Kojima, Yuki'
'Xu, Shibo'
'Yasui, Kosuke'
'Nishii, Yuji'
'Hirano, Koji'

_publ_section_title
;
 Synthesis of highly condensed phospholes by Lewis acid-assisted
 dehydrogenative Mallory reaction under visible light irradiation
;
_journal_name_full 'Chemical Science'
_journal_paper_doi 10.1039/D4SC05657D
_journal_year 2024
_chemical_formula_moiety '2(C32 H19 O P S), 4(C H Cl3)'
_chemical_formula_sum 'C68 H42 Cl12 O2 P2 S2'
_chemical_formula_weight 1442.47
_space_group_crystal_system triclinic
_space_group_IT_number 2
_space_group_name_Hall '-P 1'
_space_group_name_H-M_alt 'P -1'
_atom_sites_solution_hydrogens geom
_atom_sites_solution_primary dual
_audit_creation_date 2024-06-24
_audit_creation_method
;
Olex2 1.5
(compiled 2024.02.16 svn.r378c4104 for OlexSys, GUI svn.r6928)
;
_audit_update_record
;
2024-08-16 deposited with the CCDC.	2024-11-13 downloaded from the CCDC.
;
_cell_angle_alpha 82.549(2)
_cell_angle_beta 69.415(3)
_cell_angle_gamma 81.710(3)
_cell_formula_units_Z 2
_cell_length_a 14.4990(5)
_cell_length_b 15.0425(5)
_cell_length_c 15.7255(4)
_cell_measurement_reflns_used 15148
_cell_measurement_temperature 293(2)
_cell_measurement_theta_max 76.9450
_cell_measurement_theta_min 3.9990
_cell_volume 3165.65(18)
_computing_cell_refinement 'CrysAlisPro 1.171.42.81a (Rigaku OD, 2023)'
_computing_data_collection 'CrysAlisPro 1.171.42.81a (Rigaku OD, 2023)'
_computing_data_reduction 'CrysAlisPro 1.171.42.81a (Rigaku OD, 2023)'
_computing_molecular_graphics 'Olex2 1.5 (Dolomanov et al., 2009)'
_computing_publication_material 'Olex2 1.5 (Dolomanov et al., 2009)'
_computing_structure_refinement 'SHELXL 2017/1 (Sheldrick, 2015)'
_computing_structure_solution 'SHELXT 2014/5 (Sheldrick, 2014)'
_diffrn_ambient_temperature 293(2)
_diffrn_detector 'Hybrid Pixel Array Detector'
_diffrn_detector_area_resol_mean 10.0000
_diffrn_detector_type HyPix
_diffrn_measured_fraction_theta_full 0.997
_diffrn_measured_fraction_theta_max 0.963
_diffrn_measurement_details
;
List of Runs (angles in degrees, time in seconds):

  # Type    Start    End  Width  t~exp~   \w     \q     \k     \f   Frames
#--------------------------------------------------------------------------
  1  \w    -81.00 -20.00   0.50    1.83    --  -42.55  99.00-178.00  122
  2  \w    -10.00  23.00   0.50    1.83    --  -42.55  99.00-178.00   66
  3  \w     20.00  45.00   0.50    1.83    --   42.55 -99.00  75.00   50
  4  \w    -17.00   9.00   0.50    1.83    --   42.55 -99.00  75.00   52
  5  \w    100.00 135.00   0.50    7.33    --   96.50  99.00-178.00   70
  6  \w   -105.00 -63.00   0.50    7.33    -- -111.75  99.00-178.00   84
  7  \w   -112.00 -15.00   0.50    1.83    --  -42.55 -19.00-120.00  194
  8  \w    -93.00 -20.00   0.50    1.83    --  -42.55 125.00-180.00  146
  9  \w    -49.00  32.00   0.50    1.83    --  -42.55  77.00   0.00  162
 10  \w   -116.00 -20.00   0.50    1.83    --  -42.55 -57.00  60.00  192
 11  \w    -33.00   5.00   0.50    1.83    --   42.55 -19.00   0.00   76
 12  \w     24.00  49.00   0.50    7.33    --   96.50 -61.00  90.00   50
 13  \w     22.00  49.00   0.50    7.33    --   96.50 -61.00 -60.00   54
 14  \w    121.00 151.00   0.50    7.33    --   96.50  61.00 150.00   60
 15  \w    106.00 155.00   0.50    7.33    --   96.50  30.00  90.00   98
 16  \w     74.00 155.00   0.50    7.33    --   96.50  30.00 120.00  162
 17  \w     22.00  50.00   0.50    7.33    --   96.50 -61.00-180.00   56
 18  \w     88.00 114.00   0.50    7.33    --   96.50  61.00 150.00   52
 19  \w     43.00  70.00   0.50    7.33    --   96.50 -99.00  75.00   54
 20  \w    -87.00 -39.00   0.50    7.33    -- -111.75  61.00-150.00   96
 21  \w   -108.00 -49.00   0.50    7.33    -- -111.75 125.00-120.00  118
 22  \w   -176.00 -91.00   0.50    7.33    -- -111.75 -30.00 -90.00  170
 23  \w   -109.00 -42.00   0.50    7.33    -- -111.75 125.00 150.00  134
 24  \w    -75.00 -49.00   0.50    7.33    -- -111.75  77.00 120.00   52
 25  \w    -67.00 -41.00   0.50    7.33    -- -111.75  77.00   0.00   52
 26  \w   -167.00 -88.00   0.50    7.33    -- -111.75 -61.00 150.00  158
 27  \w   -102.00 -45.00   0.50    7.33    -- -111.75 125.00  60.00  114
 28  \w   -134.00 -89.00   0.50    7.33    -- -111.75 -30.00 -30.00   90
 29  \w   -176.00 -92.00   0.50    7.33    -- -111.75 -45.00  60.00  168
 30  \w   -108.00 -82.00   0.50    7.33    -- -111.75 111.00 -15.29   52
 31  \w   -125.00 -99.00   0.50    7.33    -- -111.75  77.00 120.00   52
 32  \w   -177.00-146.00   0.50    7.33    -- -111.75 -30.00 -30.00   62
 33  \w    -77.00 -38.00   0.50    7.33    -- -111.75  61.00  60.00   78
 34  \w    -70.00 -36.00   0.50    7.33    -- -111.75  45.00 -60.00   68
 35  \w   -175.00-126.00   0.50    7.33    -- -111.75 -30.00   0.00   98
 36  \w   -122.00 -93.00   0.50    7.33    -- -111.75  77.00 150.00   58
 37  \w   -103.00 -76.00   0.50    7.33    -- -111.75  77.00   0.00   54
 38  \w   -108.00 -41.00   0.50    7.33    -- -111.75 109.00-126.57  134
 39  \w   -128.00 -90.00   0.50    7.33    -- -111.75 147.00  44.88   76
 40  \w    -83.00 -57.00   0.50    7.33    -- -111.75  61.00 -90.00   52
 41  \w    -68.00 -38.00   0.50    7.33    -- -111.75  45.00 -90.00   60
 42  \w    -79.00 -54.00   0.50    7.33    -- -111.75  77.00 150.00   50
 43  \w   -111.00 -76.00   0.50    7.33    -- -111.75 125.00 -30.00   70
 44  \w    -67.00 -42.00   0.50    7.33    -- -111.75  45.00 -30.00   50
 45  \w   -108.00 -55.00   0.50    7.33    -- -111.75 145.00 -89.40  106
 46  \w    -71.00 -37.00   0.50    7.33    -- -111.75  45.00  60.00   68
 47  \w   -111.00 -40.00   0.50    7.33    -- -111.75 125.00   0.00  142
 48  \w   -146.00-101.00   0.50    7.33    -- -111.75 -99.00  75.00   90
;
_diffrn_measurement_device 'four-circle diffractometer'
_diffrn_measurement_device_type 'XtaLAB Synergy, Single source at offset/far, HyPix'
_diffrn_measurement_method '\w scans'
_diffrn_orient_matrix_type 'CrysAlisPro convention (1999,Acta A55,543-557)'
_diffrn_orient_matrix_UB_11 -0.0832177000
_diffrn_orient_matrix_UB_12 -0.0616495000
_diffrn_orient_matrix_UB_13 0.0233713000
_diffrn_orient_matrix_UB_21 -0.0634180000
_diffrn_orient_matrix_UB_22 0.0765090000
_diffrn_orient_matrix_UB_23 -0.0356069000
_diffrn_orient_matrix_UB_31 0.0456306000
_diffrn_orient_matrix_UB_32 -0.0336955000
_diffrn_orient_matrix_UB_33 -0.0960065000
_diffrn_radiation_monochromator mirror
_diffrn_radiation_probe x-ray
_diffrn_radiation_type 'Cu K\a'
_diffrn_radiation_wavelength 1.54184
_diffrn_reflns_av_R_equivalents 0.0466
_diffrn_reflns_av_unetI/netI 0.0444
_diffrn_reflns_Laue_measured_fraction_full 0.997
_diffrn_reflns_Laue_measured_fraction_max 0.963
_diffrn_reflns_limit_h_max 18
_diffrn_reflns_limit_h_min -17
_diffrn_reflns_limit_k_max 19
_diffrn_reflns_limit_k_min -18
_diffrn_reflns_limit_l_max 18
_diffrn_reflns_limit_l_min -19
_diffrn_reflns_number 38109
_diffrn_reflns_point_group_measured_fraction_full 0.997
_diffrn_reflns_point_group_measured_fraction_max 0.963
_diffrn_reflns_theta_full 67.684
_diffrn_reflns_theta_max 77.070
_diffrn_reflns_theta_min 3.275
_diffrn_source 'micro-focus sealed X-ray tube'
_diffrn_source_type 'PhotonJet (Cu) X-ray Source'
_exptl_absorpt_coefficient_mu 6.275
_exptl_absorpt_correction_T_max 1.00000
_exptl_absorpt_correction_T_min 0.56687
_exptl_absorpt_correction_type multi-scan
_exptl_absorpt_process_details
;
CrysAlisPro 1.171.42.81a (Rigaku Oxford Diffraction, 2023)
Empirical absorption correction using spherical harmonics,
implemented in SCALE3 ABSPACK scaling algorithm.
;
_exptl_crystal_colour yellow
_exptl_crystal_colour_primary yellow
_exptl_crystal_density_diffrn 1.513
_exptl_crystal_description plate
_exptl_crystal_F_000 1464
_exptl_crystal_size_max 0.22
_exptl_crystal_size_mid 0.08
_exptl_crystal_size_min 0.04
_refine_diff_density_max 1.529
_refine_diff_density_min -0.740
_refine_diff_density_rms 0.147
_refine_ls_extinction_method none
_refine_ls_goodness_of_fit_ref 1.110
_refine_ls_hydrogen_treatment constr
_refine_ls_matrix_type full
_refine_ls_number_parameters 775
_refine_ls_number_reflns 12887
_refine_ls_number_restraints 0
_refine_ls_restrained_S_all 1.110
_refine_ls_R_factor_all 0.1068
_refine_ls_R_factor_gt 0.0967
_refine_ls_shift/su_max 0.000
_refine_ls_shift/su_mean 0.000
_refine_ls_structure_factor_coef Fsqd
_refine_ls_weighting_details 'w=1/[\s^2^(Fo^2^)+(0.1297P)^2^+17.3529P] where P=(Fo^2^+2Fc^2^)/3'
_refine_ls_weighting_scheme calc
_refine_ls_wR_factor_gt 0.2769
_refine_ls_wR_factor_ref 0.2838
_reflns_Friedel_coverage 0.000
_reflns_number_gt 10962
_reflns_number_total 12887
_reflns_threshold_expression 'I > 2\s(I)'
_cod_data_source_file d4sc05657d2.cif
_cod_data_source_block 20240622_1_autored
_cod_database_code 1573169
_shelx_shelxl_version_number 2017/1
_chemical_oxdiff_formula 'C28 P O S Cl6 H16'
_shelx_space_group_comment
;
The symmetry employed for this shelxl refinement is uniquely defined
by the following loop, which should always be used as a source of
symmetry information in preference to the above space-group names.
They are only intended as comments.
;
_shelx_estimated_absorpt_t_max 0.787
_shelx_estimated_absorpt_t_min 0.339
_olex2_refinement_description
;
1. Fixed Uiso
 At 1.2 times of:
  All C(H) groups
2.a Ternary CH refined with riding coordinates:
 C72(H72), C76(H76), C84(H84), C80(H80)
2.b Aromatic/amide H refined with riding coordinates:
 C4(H4), C61(H61), C39(H39), C13(H13), C57(H57), C62(H62), C10(H10), C34(H34),
 C45(H45), C26(H26), C22(H22), C59(H59), C30(H30), C14(H14), C48(H48), C60(H60),
  C58(H58), C25(H25), C69(H69), C33(H33), C15(H15), C23(H23), C16(H16),
 C65(H65), C64(H64), C49(H49), C68(H68), C63(H63), C24(H24), C51(H51), C28(H28),
  C29(H29), C27(H27), C32(H32), C66(H66), C31(H31), C67(H67), C50(H50)
;
_olex2_submission_special_instructions 'No special instructions were received'
_oxdiff_exptl_absorpt_empirical_details
;
Empirical correction (ABSPACK) includes:
- Absorption correction using spherical harmonics
- Frame scaling
;
_oxdiff_exptl_absorpt_empirical_full_max 1.511
_oxdiff_exptl_absorpt_empirical_full_min 0.712

loop_
_space_group_symop_operation_xyz
'x, y, z'
'-x, -y, -z'

loop_
_atom_site_label
_atom_site_type_symbol
_atom_site_fract_x
_atom_site_fract_y
_atom_site_fract_z
_atom_site_U_iso_or_equiv
_atom_site_adp_type
_atom_site_occupancy
_atom_site_site_symmetry_order
_atom_site_calc_flag
_atom_site_refinement_flags_posn
_atom_site_refinement_flags_adp
_atom_site_refinement_flags_occupancy
_atom_site_disorder_assembly
_atom_site_disorder_group
P1 P 0.07219(10) 0.65573(9) 0.33353(9) 0.0250(3) Uani 1 1 d . . . . .
P36 P 0.59062(10) 0.15136(10) 0.34973(9) 0.0274(3) Uani 1 1 d . . . . .
S8 S 0.53735(10) 0.66228(11) 0.39144(10) 0.0365(3) Uani 1 1 d . . . . .
Cl71 Cl 0.10730(12) 0.53527(12) 0.01234(11) 0.0466(4) Uani 1 1 d . . . . .
S43 S 1.06100(11) 0.13704(13) 0.40275(10) 0.0420(4) Uani 1 1 d . . . . .
Cl75 Cl 0.25364(12) 0.38566(12) 0.13856(13) 0.0492(4) Uani 1 1 d . . . . .
Cl74 Cl -0.07318(13) 0.63822(13) 0.11421(12) 0.0514(4) Uani 1 1 d . . . . .
Cl78 Cl 0.38672(16) 0.46286(13) 0.20195(13) 0.0561(5) Uani 1 1 d . . . . .
Cl73 Cl 0.10334(16) 0.72774(13) 0.01353(13) 0.0561(5) Uani 1 1 d . . . . .
Cl79 Cl 0.46140(14) 0.23833(14) 0.15039(13) 0.0577(5) Uani 1 1 d . . . . .
Cl82 Cl 0.65759(16) 0.20857(16) 0.02104(13) 0.0634(5) Uani 1 1 d . . . . .
Cl81 Cl 0.5107(2) 0.09276(14) 0.03404(16) 0.0694(6) Uani 1 1 d . . . . .
Cl77 Cl 0.35712(19) 0.53746(19) 0.03484(16) 0.0795(8) Uani 1 1 d . . . . .
Cl83 Cl 0.73002(18) -0.04675(15) 0.07131(17) 0.0678(6) Uani 1 1 d . . . . .
Cl86 Cl 0.8453(2) -0.13080(15) 0.18322(19) 0.0769(7) Uani 1 1 d . . . . .
Cl85 Cl 0.88508(19) 0.04364(17) 0.0871(2) 0.0815(7) Uani 1 1 d . . . . .
O35 O 0.1217(3) 0.5973(3) 0.2572(3) 0.0291(8) Uani 1 1 d . . . . .
O70 O 0.6362(3) 0.0927(3) 0.2734(3) 0.0339(9) Uani 1 1 d . . . . .
C3 C 0.2188(4) 0.6469(3) 0.4196(4) 0.0258(10) Uani 1 1 d . . . . .
C2 C 0.1183(4) 0.6422(3) 0.4275(3) 0.0248(10) Uani 1 1 d . . . . .
C18 C 0.0432(4) 0.6257(3) 0.5097(4) 0.0254(10) Uani 1 1 d . . . . .
C37 C 0.6378(4) 0.1356(4) 0.4435(4) 0.0262(10) Uani 1 1 d . . . . .
C40 C 0.9097(4) 0.1588(4) 0.3438(4) 0.0272(11) Uani 1 1 d . . . . .
C17 C 0.0664(4) 0.6144(4) 0.5934(4) 0.0273(11) Uani 1 1 d . . . . .
C53 C 0.5629(4) 0.1199(3) 0.5255(4) 0.0270(11) Uani 1 1 d . . . . .
C5 C 0.3900(4) 0.6658(4) 0.3287(3) 0.0266(11) Uani 1 1 d . . . . .
C11 C 0.2424(4) 0.6341(4) 0.5011(4) 0.0265(10) Uani 1 1 d . . . . .
C20 C -0.0505(4) 0.6357(4) 0.4067(4) 0.0284(11) Uani 1 1 d . . . . .
C21 C 0.0687(4) 0.7732(4) 0.2915(4) 0.0281(11) Uani 1 1 d . . . . .
C38 C 0.7385(4) 0.1383(4) 0.4350(4) 0.0268(11) Uani 1 1 d . . . . .
C47 C 0.6870(4) 0.1035(4) 0.6034(4) 0.0295(11) Uani 1 1 d . . . . .
C4 C 0.2929(4) 0.6620(3) 0.3343(4) 0.0267(11) Uani 1 1 d . . . . .
H4 H 0.276682 0.669481 0.281425 0.032 Uiso 1 1 calc R U . . .
C55 C 0.4673(4) 0.1345(4) 0.4241(4) 0.0320(12) Uani 1 1 d . . . . .
C12 C 0.1649(4) 0.6174(4) 0.5889(4) 0.0293(11) Uani 1 1 d . . . . .
C52 C 0.5871(4) 0.1055(4) 0.6088(4) 0.0297(11) Uani 1 1 d . . . . .
C54 C 0.4641(4) 0.1182(4) 0.5158(4) 0.0290(11) Uani 1 1 d . . . . .
C61 C 0.5270(4) 0.3364(4) 0.3558(4) 0.0335(12) Uani 1 1 d . . . . .
H61 H 0.480112 0.321941 0.412205 0.040 Uiso 1 1 calc R U . . .
C39 C 0.8122(4) 0.1573(4) 0.3499(4) 0.0274(11) Uani 1 1 d . . . . .
H39 H 0.795158 0.168945 0.297488 0.033 Uiso 1 1 calc R U . . .
C9 C 0.4116(4) 0.6543(4) 0.4106(4) 0.0295(11) Uani 1 1 d . . . . .
C6 C 0.4775(4) 0.6791(4) 0.2493(4) 0.0302(11) Uani 1 1 d . . . . .
C46 C 0.7644(4) 0.1201(4) 0.5156(4) 0.0292(11) Uani 1 1 d . . . . .
C19 C -0.0548(4) 0.6203(4) 0.4988(4) 0.0310(12) Uani 1 1 d . . . . .
C56 C 0.5921(4) 0.2686(4) 0.3069(4) 0.0299(11) Uani 1 1 d . . . . .
C13 C 0.1872(5) 0.6026(4) 0.6699(4) 0.0342(12) Uani 1 1 d . . . . .
H13 H 0.252345 0.602829 0.666994 0.041 Uiso 1 1 calc R U . . .
C41 C 0.9960(4) 0.1746(4) 0.2640(4) 0.0307(11) Uani 1 1 d . . . . .
C57 C 0.6615(4) 0.2911(4) 0.2221(4) 0.0339(12) Uani 1 1 d . . . . .
H57 H 0.705556 0.246012 0.189546 0.041 Uiso 1 1 calc R U . . .
C62 C 1.0031(4) 0.1956(4) 0.1727(4) 0.0329(12) Uani 1 1 d . . . . .
H62 H 0.946127 0.205238 0.157002 0.039 Uiso 1 1 calc R U . . .
C10 C 0.3412(4) 0.6384(4) 0.4950(4) 0.0316(12) Uani 1 1 d . . . . .
H10 H 0.358492 0.630732 0.547279 0.038 Uiso 1 1 calc R U . . .
C34 C -0.1310(4) 0.6315(4) 0.3806(4) 0.0357(13) Uani 1 1 d . . . . .
H34 H -0.125490 0.641602 0.319483 0.043 Uiso 1 1 calc R U . . .
C45 C 0.8634(4) 0.1197(4) 0.5083(4) 0.0328(12) Uani 1 1 d . . . . .
H45 H 0.881878 0.107047 0.559919 0.039 Uiso 1 1 calc R U . . .
C26 C 0.1357(5) 0.7967(4) 0.2054(4) 0.0336(12) Uani 1 1 d . . . . .
H26 H 0.180350 0.752649 0.171734 0.040 Uiso 1 1 calc R U . . .
C22 C 0.0033(5) 0.8393(4) 0.3411(4) 0.0342(12) Uani 1 1 d . . . . .
H22 H -0.040913 0.823880 0.398641 0.041 Uiso 1 1 calc R U . . .
C59 C 0.6016(5) 0.4472(4) 0.2346(5) 0.0424(15) Uani 1 1 d . . . . .
H59 H 0.604789 0.506953 0.210462 0.051 Uiso 1 1 calc R U . . .
C44 C 0.9335(4) 0.1382(4) 0.4240(4) 0.0321(12) Uani 1 1 d . . . . .
C30 C 0.4880(5) 0.6898(4) 0.1566(4) 0.0376(13) Uani 1 1 d . . . . .
H30 H 0.432853 0.690544 0.139156 0.045 Uiso 1 1 calc R U . . .
C14 C 0.1154(5) 0.5877(4) 0.7532(4) 0.0383(13) Uani 1 1 d . . . . .
H14 H 0.132137 0.577449 0.805857 0.046 Uiso 1 1 calc R U . . .
C48 C 0.7100(5) 0.0872(5) 0.6847(4) 0.0399(14) Uani 1 1 d . . . . .
H48 H 0.775733 0.084388 0.681236 0.048 Uiso 1 1 calc R U . . .
C60 C 0.5323(5) 0.4259(4) 0.3199(5) 0.0426(15) Uani 1 1 d . . . . .
H60 H 0.489695 0.471521 0.352770 0.051 Uiso 1 1 calc R U . . .
C42 C 1.0838(4) 0.1628(4) 0.2857(4) 0.0365(13) Uani 1 1 d . . . . .
C7 C 0.5624(4) 0.6796(4) 0.2730(4) 0.0357(13) Uani 1 1 d . . . . .
C58 C 0.6652(5) 0.3798(5) 0.1860(4) 0.0407(14) Uani 1 1 d . . . . .
H58 H 0.710824 0.394079 0.128778 0.049 Uiso 1 1 calc R U . . .
C25 C 0.1350(5) 0.8867(4) 0.1705(4) 0.0399(14) Uani 1 1 d . . . . .
H25 H 0.179225 0.902562 0.113062 0.048 Uiso 1 1 calc R U . . .
C69 C 0.3852(4) 0.1352(5) 0.3993(4) 0.0380(13) Uani 1 1 d . . . . .
H69 H 0.390040 0.146235 0.338418 0.046 Uiso 1 1 calc R U . . .
C33 C -0.2210(5) 0.6119(5) 0.4470(5) 0.0431(15) Uani 1 1 d . . . . .
H33 H -0.276644 0.610307 0.430942 0.052 Uiso 1 1 calc R U . . .
C15 C 0.0182(5) 0.5881(5) 0.7586(4) 0.0411(15) Uani 1 1 d . . . . .
H15 H -0.030842 0.579309 0.815105 0.049 Uiso 1 1 calc R U . . .
C23 C 0.0034(5) 0.9288(4) 0.3053(5) 0.0412(14) Uani 1 1 d . . . . .
H23 H -0.041067 0.973289 0.338471 0.049 Uiso 1 1 calc R U . . .
C16 C -0.0063(5) 0.6015(5) 0.6810(4) 0.0388(14) Uani 1 1 d . . . . .
H16 H -0.072200 0.602069 0.685820 0.047 Uiso 1 1 calc R U . . .
C65 C 1.1764(5) 0.1693(5) 0.2180(5) 0.0429(15) Uani 1 1 d . . . . .
H65 H 1.233618 0.160911 0.233323 0.051 Uiso 1 1 calc R U . . .
C64 C 1.1821(5) 0.1881(5) 0.1291(5) 0.0432(15) Uani 1 1 d . . . . .
H64 H 1.243580 0.191727 0.083639 0.052 Uiso 1 1 calc R U . . .
C72 C 0.0598(5) 0.6282(5) 0.0778(4) 0.0413(14) Uani 1 1 d . . . . .
H72 H 0.080719 0.618325 0.131436 0.050 Uiso 1 1 calc R U . . .
C49 C 0.6384(6) 0.0756(5) 0.7682(4) 0.0473(16) Uani 1 1 d . . . . .
H49 H 0.655495 0.064947 0.820648 0.057 Uiso 1 1 calc R U . . .
C68 C 0.2943(5) 0.1191(5) 0.4664(5) 0.0465(16) Uani 1 1 d . . . . .
H68 H 0.237832 0.119381 0.451126 0.056 Uiso 1 1 calc R U . . .
C76 C 0.3018(5) 0.4862(5) 0.1438(5) 0.0421(14) Uani 1 1 d . . . . .
H76 H 0.246756 0.528066 0.177689 0.051 Uiso 1 1 calc R U . . .
C63 C 1.0950(5) 0.2020(5) 0.1059(4) 0.0421(15) Uani 1 1 d . . . . .
H63 H 1.099573 0.215484 0.045200 0.050 Uiso 1 1 calc R U . . .
C24 C 0.0704(6) 0.9515(4) 0.2196(5) 0.0452(16) Uani 1 1 d . . . . .
H24 H 0.070957 1.011323 0.195619 0.054 Uiso 1 1 calc R U . . .
C84 C 0.7941(5) -0.0272(5) 0.1437(5) 0.0445(15) Uani 1 1 d . . . . .
H84 H 0.746462 0.002012 0.196324 0.053 Uiso 1 1 calc R U . . .
C51 C 0.5139(5) 0.0944(6) 0.6966(4) 0.0484(17) Uani 1 1 d . . . . .
H51 H 0.447685 0.097132 0.701694 0.058 Uiso 1 1 calc R U . . .
C28 C 0.6635(5) 0.7013(6) 0.1163(5) 0.0519(18) Uani 1 1 d . . . . .
H28 H 0.724490 0.709674 0.071516 0.062 Uiso 1 1 calc R U . . .
C80 C 0.5552(5) 0.1555(5) 0.0961(4) 0.0397(14) Uani 1 1 d . . . . .
H80 H 0.575460 0.115024 0.142007 0.048 Uiso 1 1 calc R U . . .
C29 C 0.5794(5) 0.6992(5) 0.0913(4) 0.0458(16) Uani 1 1 d . . . . .
H29 H 0.585964 0.704186 0.029973 0.055 Uiso 1 1 calc R U . . .
C27 C 0.6554(5) 0.6910(5) 0.2072(5) 0.0440(15) Uani 1 1 d . . . . .
H27 H 0.710500 0.691621 0.224299 0.053 Uiso 1 1 calc R U . . .
C32 C -0.2259(5) 0.5954(6) 0.5353(5) 0.057(2) Uani 1 1 d . . . . .
H32 H -0.285390 0.581261 0.579484 0.068 Uiso 1 1 calc R U . . .
C66 C 0.3732(5) 0.1014(6) 0.5801(5) 0.0504(18) Uani 1 1 d . . . . .
H66 H 0.367382 0.089063 0.641169 0.060 Uiso 1 1 calc R U . . .
C31 C -0.1450(5) 0.5988(6) 0.5616(5) 0.0533(19) Uani 1 1 d . . . . .
H31 H -0.151259 0.586470 0.622716 0.064 Uiso 1 1 calc R U . . .
C67 C 0.2907(5) 0.1029(6) 0.5546(5) 0.058(2) Uani 1 1 d . . . . .
H67 H 0.230440 0.092437 0.599605 0.070 Uiso 1 1 calc R U . . .
C50 C 0.5393(6) 0.0797(6) 0.7744(4) 0.055(2) Uani 1 1 d . . . . .
H50 H 0.490301 0.072481 0.831175 0.066 Uiso 1 1 calc R U . . .

loop_
_atom_site_aniso_label
_atom_site_aniso_U_11
_atom_site_aniso_U_22
_atom_site_aniso_U_33
_atom_site_aniso_U_23
_atom_site_aniso_U_13
_atom_site_aniso_U_12
P1 0.0250(6) 0.0261(6) 0.0221(6) 0.0001(5) -0.0062(5) -0.0041(5)
P36 0.0231(6) 0.0342(7) 0.0237(6) -0.0013(5) -0.0058(5) -0.0054(5)
S8 0.0246(7) 0.0535(9) 0.0309(7) -0.0002(6) -0.0079(5) -0.0094(6)
Cl71 0.0421(8) 0.0537(9) 0.0375(8) -0.0004(7) -0.0065(6) -0.0058(7)
S43 0.0253(7) 0.0679(11) 0.0335(7) 0.0015(7) -0.0105(6) -0.0114(7)
Cl75 0.0364(8) 0.0509(9) 0.0575(10) -0.0033(7) -0.0128(7) -0.0050(7)
Cl74 0.0427(9) 0.0564(10) 0.0461(9) -0.0010(7) -0.0073(7) 0.0003(7)
Cl78 0.0708(12) 0.0514(10) 0.0583(10) -0.0072(8) -0.0389(9) 0.0006(8)
Cl73 0.0747(12) 0.0523(10) 0.0499(9) 0.0097(8) -0.0290(9) -0.0262(9)
Cl79 0.0513(10) 0.0723(12) 0.0467(9) -0.0119(8) -0.0190(8) 0.0147(9)
Cl82 0.0623(12) 0.0744(13) 0.0469(10) -0.0041(9) -0.0075(8) -0.0150(10)
Cl81 0.1086(18) 0.0489(10) 0.0731(13) -0.0018(9) -0.0570(13) -0.0153(11)
Cl77 0.0748(14) 0.1073(19) 0.0639(12) 0.0414(13) -0.0355(11) -0.0458(13)
Cl83 0.0680(13) 0.0654(12) 0.0781(14) -0.0135(10) -0.0340(11) -0.0026(10)
Cl86 0.0910(17) 0.0494(11) 0.0976(17) 0.0082(11) -0.0471(14) -0.0049(10)
Cl85 0.0650(14) 0.0649(13) 0.1033(19) 0.0145(12) -0.0142(13) -0.0276(11)
O35 0.0262(19) 0.032(2) 0.0278(18) -0.0028(15) -0.0070(15) -0.0042(15)
O70 0.032(2) 0.040(2) 0.030(2) -0.0028(17) -0.0108(17) -0.0069(17)
C3 0.029(3) 0.022(2) 0.026(2) 0.0001(19) -0.008(2) -0.0028(19)
C2 0.027(3) 0.022(2) 0.022(2) 0.0016(19) -0.005(2) -0.0061(19)
C18 0.025(2) 0.023(2) 0.025(2) -0.0001(19) -0.003(2) -0.0041(19)
C37 0.024(3) 0.028(3) 0.024(2) 0.000(2) -0.005(2) -0.005(2)
C40 0.028(3) 0.025(2) 0.026(3) 0.004(2) -0.007(2) -0.007(2)
C17 0.030(3) 0.025(2) 0.022(2) 0.0010(19) -0.003(2) -0.006(2)
C53 0.031(3) 0.021(2) 0.026(3) 0.0001(19) -0.007(2) -0.003(2)
C5 0.028(3) 0.026(3) 0.023(2) 0.0035(19) -0.005(2) -0.006(2)
C11 0.026(3) 0.028(3) 0.024(2) 0.000(2) -0.007(2) -0.004(2)
C20 0.027(3) 0.027(3) 0.028(3) 0.000(2) -0.006(2) -0.004(2)
C21 0.032(3) 0.028(3) 0.025(2) 0.002(2) -0.011(2) -0.005(2)
C38 0.029(3) 0.025(2) 0.026(2) -0.002(2) -0.007(2) -0.004(2)
C47 0.035(3) 0.028(3) 0.025(3) 0.003(2) -0.012(2) -0.003(2)
C4 0.030(3) 0.025(2) 0.022(2) 0.0026(19) -0.006(2) -0.006(2)
C55 0.030(3) 0.033(3) 0.030(3) -0.004(2) -0.005(2) -0.006(2)
C12 0.032(3) 0.027(3) 0.027(3) -0.003(2) -0.005(2) -0.005(2)
C52 0.030(3) 0.030(3) 0.026(3) 0.001(2) -0.006(2) -0.006(2)
C54 0.025(3) 0.027(3) 0.032(3) 0.000(2) -0.007(2) -0.004(2)
C61 0.033(3) 0.038(3) 0.030(3) -0.001(2) -0.013(2) -0.001(2)
C39 0.029(3) 0.026(3) 0.025(2) 0.003(2) -0.008(2) -0.005(2)
C9 0.023(3) 0.035(3) 0.030(3) 0.001(2) -0.010(2) -0.005(2)
C6 0.029(3) 0.030(3) 0.028(3) 0.004(2) -0.005(2) -0.006(2)
C46 0.029(3) 0.029(3) 0.027(3) -0.001(2) -0.006(2) -0.006(2)
C19 0.030(3) 0.031(3) 0.027(3) 0.002(2) -0.006(2) -0.004(2)
C56 0.031(3) 0.037(3) 0.023(2) 0.002(2) -0.011(2) -0.006(2)
C13 0.033(3) 0.040(3) 0.027(3) 0.003(2) -0.007(2) -0.009(2)
C41 0.028(3) 0.030(3) 0.031(3) 0.000(2) -0.007(2) -0.006(2)
C57 0.031(3) 0.041(3) 0.028(3) -0.001(2) -0.008(2) -0.007(2)
C62 0.028(3) 0.035(3) 0.032(3) 0.008(2) -0.009(2) -0.010(2)
C10 0.027(3) 0.043(3) 0.027(3) -0.001(2) -0.011(2) -0.005(2)
C34 0.031(3) 0.040(3) 0.032(3) 0.000(2) -0.008(2) -0.002(2)
C45 0.032(3) 0.038(3) 0.028(3) 0.002(2) -0.011(2) -0.006(2)
C26 0.040(3) 0.034(3) 0.025(3) 0.001(2) -0.008(2) -0.006(2)
C22 0.038(3) 0.032(3) 0.032(3) -0.005(2) -0.010(2) -0.003(2)
C59 0.042(4) 0.038(3) 0.050(4) 0.016(3) -0.023(3) -0.013(3)
C44 0.030(3) 0.034(3) 0.031(3) -0.001(2) -0.009(2) -0.006(2)
C30 0.029(3) 0.049(4) 0.029(3) 0.009(3) -0.005(2) -0.009(3)
C14 0.046(4) 0.044(3) 0.025(3) 0.002(2) -0.012(3) -0.009(3)
C48 0.038(3) 0.051(4) 0.030(3) 0.004(3) -0.011(3) -0.007(3)
C60 0.045(4) 0.036(3) 0.049(4) -0.006(3) -0.021(3) 0.003(3)
C42 0.029(3) 0.043(3) 0.037(3) 0.000(3) -0.011(2) -0.008(2)
C7 0.028(3) 0.038(3) 0.036(3) 0.001(2) -0.004(2) -0.008(2)
C58 0.043(3) 0.047(4) 0.033(3) 0.011(3) -0.014(3) -0.015(3)
C25 0.050(4) 0.037(3) 0.030(3) 0.010(2) -0.012(3) -0.012(3)
C69 0.026(3) 0.053(4) 0.036(3) 0.001(3) -0.012(2) -0.007(3)
C33 0.025(3) 0.057(4) 0.048(4) 0.003(3) -0.014(3) -0.008(3)
C15 0.038(3) 0.060(4) 0.021(3) 0.004(3) -0.003(2) -0.016(3)
C23 0.046(4) 0.033(3) 0.047(4) -0.007(3) -0.020(3) 0.006(3)
C16 0.026(3) 0.059(4) 0.027(3) -0.001(3) -0.002(2) -0.011(3)
C65 0.028(3) 0.052(4) 0.046(4) 0.002(3) -0.008(3) -0.012(3)
C64 0.025(3) 0.056(4) 0.039(3) 0.004(3) 0.001(2) -0.014(3)
C72 0.042(3) 0.051(4) 0.033(3) 0.010(3) -0.019(3) -0.011(3)
C49 0.050(4) 0.064(4) 0.029(3) 0.004(3) -0.015(3) -0.009(3)
C68 0.028(3) 0.060(4) 0.050(4) 0.005(3) -0.011(3) -0.012(3)
C76 0.033(3) 0.045(4) 0.046(4) -0.002(3) -0.012(3) -0.002(3)
C63 0.039(3) 0.051(4) 0.030(3) 0.007(3) -0.004(3) -0.014(3)
C24 0.063(4) 0.028(3) 0.043(3) 0.010(3) -0.019(3) -0.009(3)
C84 0.044(4) 0.039(3) 0.045(4) -0.008(3) -0.006(3) -0.007(3)
C51 0.035(3) 0.081(5) 0.027(3) 0.004(3) -0.006(3) -0.016(3)
C28 0.029(3) 0.072(5) 0.041(4) 0.013(3) 0.002(3) -0.013(3)
C80 0.046(4) 0.044(3) 0.033(3) 0.003(3) -0.019(3) -0.007(3)
C29 0.034(3) 0.067(5) 0.027(3) 0.007(3) -0.003(2) -0.005(3)
C27 0.027(3) 0.061(4) 0.040(3) 0.005(3) -0.008(3) -0.011(3)
C32 0.027(3) 0.093(6) 0.042(4) 0.012(4) -0.006(3) -0.016(3)
C66 0.032(3) 0.077(5) 0.034(3) 0.013(3) -0.003(3) -0.014(3)
C31 0.033(3) 0.093(6) 0.031(3) 0.010(3) -0.008(3) -0.016(4)
C67 0.025(3) 0.093(6) 0.047(4) 0.018(4) -0.004(3) -0.021(3)
C50 0.043(4) 0.094(6) 0.022(3) 0.002(3) 0.000(3) -0.021(4)

loop_
_atom_type_symbol
_atom_type_description
_atom_type_scat_dispersion_real
_atom_type_scat_dispersion_imag
_atom_type_scat_source
C C 0.0181 0.0091 'International Tables Vol C Tables 4.2.6.8 and 6.1.1.4'
H H 0.0000 0.0000 'International Tables Vol C Tables 4.2.6.8 and 6.1.1.4'
Cl Cl 0.3639 0.7018 'International Tables Vol C Tables 4.2.6.8 and 6.1.1.4'
O O 0.0492 0.0322 'International Tables Vol C Tables 4.2.6.8 and 6.1.1.4'
P P 0.2955 0.4335 'International Tables Vol C Tables 4.2.6.8 and 6.1.1.4'
S S 0.3331 0.5567 'International Tables Vol C Tables 4.2.6.8 and 6.1.1.4'

loop_
_exptl_crystal_face_index_h
_exptl_crystal_face_index_k
_exptl_crystal_face_index_l
_exptl_crystal_face_perp_dist
-1 -9 -6 0.0472
1 -1 -9 0.0295
-1 1 9 0.0457
-2 -6 6 0.0535
-6 6 -5 0.0304
0 3 9 0.0361
6 -6 5 0.0076
6 8 4 0.1090

loop_
_geom_angle_atom_site_label_1
_geom_angle_atom_site_label_2
_geom_angle_atom_site_label_3
_geom_angle
_geom_angle_site_symmetry_1
_geom_angle_site_symmetry_3
_geom_angle_publ_flag
O35 P1 C2 118.2(2) . . ?
O35 P1 C20 117.7(2) . . ?
O35 P1 C21 110.8(2) . . ?
C2 P1 C21 108.4(2) . . ?
C20 P1 C2 92.6(2) . . ?
C20 P1 C21 107.5(3) . . ?
O70 P36 C37 118.9(2) . . ?
O70 P36 C55 117.4(3) . . ?
O70 P36 C56 110.3(2) . . ?
C55 P36 C37 92.3(3) . . ?
C55 P36 C56 108.1(3) . . ?
C56 P36 C37 108.1(3) . . ?
C7 S8 C9 91.1(3) . . ?
C42 S43 C44 91.4(3) . . ?
C11 C3 C2 117.7(5) . . ?
C4 C3 C2 121.7(5) . . ?
C4 C3 C11 120.6(5) . . ?
C3 C2 P1 125.1(4) . . ?
C18 C2 P1 111.1(4) . . ?
C18 C2 C3 123.8(5) . . ?
C2 C18 C17 118.8(5) . . ?
C2 C18 C19 113.1(5) . . ?
C17 C18 C19 128.0(5) . . ?
C53 C37 P36 110.9(4) . . ?
C53 C37 C38 123.9(5) . . ?
C38 C37 P36 125.1(4) . . ?
C39 C40 C41 129.4(5) . . ?
C39 C40 C44 118.2(5) . . ?
C44 C40 C41 112.4(5) . . ?
C12 C17 C18 119.4(5) . . ?
C12 C17 C16 117.7(5) . . ?
C16 C17 C18 122.9(5) . . ?
C37 C53 C52 118.7(5) . . ?
C37 C53 C54 113.5(5) . . ?
C52 C53 C54 127.7(5) . . ?
C4 C5 C9 118.2(5) . . ?
C4 C5 C6 129.8(5) . . ?
C9 C5 C6 112.0(5) . . ?
C3 C11 C12 119.9(5) . . ?
C10 C11 C3 118.8(5) . . ?
C10 C11 C12 121.3(5) . . ?
C19 C20 P1 110.4(4) . . ?
C34 C20 P1 126.9(4) . . ?
C34 C20 C19 122.6(5) . . ?
C26 C21 P1 117.7(4) . . ?
C22 C21 P1 122.6(4) . . ?
C22 C21 C26 119.7(5) . . ?
C37 C38 C46 118.1(5) . . ?
C39 C38 C37 122.0(5) . . ?
C39 C38 C46 119.9(5) . . ?
C52 C47 C46 120.4(5) . . ?
C48 C47 C52 118.9(5) . . ?
C48 C47 C46 120.6(5) . . ?
C3 C4 H4 119.8 . . ?
C5 C4 C3 120.4(5) . . ?
C5 C4 H4 119.8 . . ?
C54 C55 P36 110.4(4) . . ?
C69 C55 P36 127.0(5) . . ?
C69 C55 C54 122.7(5) . . ?
C17 C12 C11 120.3(5) . . ?
C13 C12 C17 118.9(5) . . ?
C13 C12 C11 120.8(5) . . ?
C47 C52 C53 119.4(5) . . ?
C47 C52 C51 118.1(5) . . ?
C51 C52 C53 122.5(5) . . ?
C55 C54 C53 112.8(5) . . ?
C66 C54 C53 131.1(6) . . ?
C66 C54 C55 116.1(6) . . ?
C56 C61 H61 120.1 . . ?
C56 C61 C60 119.7(6) . . ?
C60 C61 H61 120.1 . . ?
C40 C39 C38 120.7(5) . . ?
C40 C39 H39 119.7 . . ?
C38 C39 H39 119.7 . . ?
C5 C9 S8 112.3(4) . . ?
C10 C9 S8 124.8(4) . . ?
C10 C9 C5 123.0(5) . . ?
C30 C6 C5 129.7(5) . . ?
C30 C6 C7 118.1(5) . . ?
C7 C6 C5 112.1(5) . . ?
C38 C46 C47 119.3(5) . . ?
C45 C46 C38 118.9(5) . . ?
C45 C46 C47 121.7(5) . . ?
C20 C19 C18 112.7(5) . . ?
C31 C19 C18 131.4(5) . . ?
C31 C19 C20 115.8(6) . . ?
C61 C56 P36 122.2(4) . . ?
C61 C56 C57 119.6(5) . . ?
C57 C56 P36 118.2(5) . . ?
C12 C13 H13 119.1 . . ?
C14 C13 C12 121.8(6) . . ?
C14 C13 H13 119.1 . . ?
C62 C41 C40 129.6(5) . . ?
C62 C41 C42 118.5(5) . . ?
C42 C41 C40 111.8(5) . . ?
C56 C57 H57 119.8 . . ?
C58 C57 C56 120.5(6) . . ?
C58 C57 H57 119.8 . . ?
C41 C62 H62 120.0 . . ?
C63 C62 C41 120.0(6) . . ?
C63 C62 H62 120.0 . . ?
C11 C10 H10 120.4 . . ?
C9 C10 C11 119.2(5) . . ?
C9 C10 H10 120.4 . . ?
C20 C34 H34 120.4 . . ?
C20 C34 C33 119.3(6) . . ?
C33 C34 H34 120.4 . . ?
C46 C45 H45 120.2 . . ?
C44 C45 C46 119.6(5) . . ?
C44 C45 H45 120.2 . . ?
C21 C26 H26 120.3 . . ?
C25 C26 C21 119.4(6) . . ?
C25 C26 H26 120.3 . . ?
C21 C22 H22 119.9 . . ?
C21 C22 C23 120.2(6) . . ?
C23 C22 H22 119.9 . . ?
C60 C59 H59 120.0 . . ?
C58 C59 H59 120.0 . . ?
C58 C59 C60 120.1(6) . . ?
C40 C44 S43 112.0(4) . . ?
C45 C44 S43 125.2(5) . . ?
C45 C44 C40 122.7(5) . . ?
C6 C30 H30 119.9 . . ?
C29 C30 C6 120.3(6) . . ?
C29 C30 H30 119.9 . . ?
C13 C14 H14 120.1 . . ?
C13 C14 C15 119.7(6) . . ?
C15 C14 H14 120.1 . . ?
C47 C48 H48 119.1 . . ?
C49 C48 C47 121.8(6) . . ?
C49 C48 H48 119.1 . . ?
C61 C60 H60 120.0 . . ?
C59 C60 C61 120.0(6) . . ?
C59 C60 H60 120.0 . . ?
C41 C42 S43 112.3(4) . . ?
C65 C42 S43 126.4(5) . . ?
C65 C42 C41 121.3(6) . . ?
C6 C7 S8 112.5(4) . . ?
C27 C7 S8 125.5(5) . . ?
C27 C7 C6 122.0(6) . . ?
C57 C58 H58 119.9 . . ?
C59 C58 C57 120.1(6) . . ?
C59 C58 H58 119.9 . . ?
C26 C25 H25 119.7 . . ?
C24 C25 C26 120.6(6) . . ?
C24 C25 H25 119.7 . . ?
C55 C69 H69 120.2 . . ?
C55 C69 C68 119.5(6) . . ?
C68 C69 H69 120.2 . . ?
C34 C33 H33 120.6 . . ?
C32 C33 C34 118.8(6) . . ?
C32 C33 H33 120.6 . . ?
C14 C15 H15 119.9 . . ?
C16 C15 C14 120.3(5) . . ?
C16 C15 H15 119.9 . . ?
C22 C23 H23 120.2 . . ?
C24 C23 C22 119.6(6) . . ?
C24 C23 H23 120.2 . . ?
C17 C16 H16 119.2 . . ?
C15 C16 C17 121.6(6) . . ?
C15 C16 H16 119.2 . . ?
C42 C65 H65 120.3 . . ?
C64 C65 C42 119.4(6) . . ?
C64 C65 H65 120.3 . . ?
C65 C64 H64 119.8 . . ?
C65 C64 C63 120.4(6) . . ?
C63 C64 H64 119.8 . . ?
Cl71 C72 Cl74 108.7(4) . . ?
Cl71 C72 Cl73 110.6(4) . . ?
Cl71 C72 H72 109.2 . . ?
Cl74 C72 H72 109.2 . . ?
Cl73 C72 Cl74 109.7(4) . . ?
Cl73 C72 H72 109.2 . . ?
C48 C49 H49 120.2 . . ?
C48 C49 C50 119.6(6) . . ?
C50 C49 H49 120.2 . . ?
C69 C68 H68 120.9 . . ?
C67 C68 C69 118.2(6) . . ?
C67 C68 H68 120.9 . . ?
Cl75 C76 H76 108.4 . . ?
Cl78 C76 Cl75 110.2(4) . . ?
Cl78 C76 H76 108.4 . . ?
Cl77 C76 Cl75 111.0(4) . . ?
Cl77 C76 Cl78 110.5(4) . . ?
Cl77 C76 H76 108.4 . . ?
C62 C63 C64 120.5(6) . . ?
C62 C63 H63 119.8 . . ?
C64 C63 H63 119.8 . . ?
C25 C24 C23 120.4(6) . . ?
C25 C24 H24 119.8 . . ?
C23 C24 H24 119.8 . . ?
Cl83 C84 H84 108.5 . . ?
Cl86 C84 Cl83 109.7(4) . . ?
Cl86 C84 H84 108.5 . . ?
Cl85 C84 Cl83 110.7(4) . . ?
Cl85 C84 Cl86 111.0(4) . . ?
Cl85 C84 H84 108.5 . . ?
C52 C51 H51 119.4 . . ?
C50 C51 C52 121.2(6) . . ?
C50 C51 H51 119.4 . . ?
C29 C28 H28 119.9 . . ?
C27 C28 H28 119.9 . . ?
C27 C28 C29 120.1(6) . . ?
Cl79 C80 Cl81 109.7(4) . . ?
Cl79 C80 H80 109.5 . . ?
Cl82 C80 Cl79 109.1(4) . . ?
Cl82 C80 Cl81 109.4(4) . . ?
Cl82 C80 H80 109.5 . . ?
Cl81 C80 H80 109.5 . . ?
C30 C29 C28 120.8(6) . . ?
C30 C29 H29 119.6 . . ?
C28 C29 H29 119.6 . . ?
C7 C27 H27 120.7 . . ?
C28 C27 C7 118.6(6) . . ?
C28 C27 H27 120.7 . . ?
C33 C32 H32 119.0 . . ?
C33 C32 C31 122.0(6) . . ?
C31 C32 H32 119.0 . . ?
C54 C66 H66 119.6 . . ?
C54 C66 C67 120.8(6) . . ?
C67 C66 H66 119.6 . . ?
C19 C31 H31 119.3 . . ?
C32 C31 C19 121.5(6) . . ?
C32 C31 H31 119.3 . . ?
C68 C67 C66 122.7(6) . . ?
C68 C67 H67 118.7 . . ?
C66 C67 H67 118.7 . . ?
C49 C50 H50 119.9 . . ?
C51 C50 C49 120.3(6) . . ?
C51 C50 H50 119.9 . . ?

loop_
_geom_bond_atom_site_label_1
_geom_bond_atom_site_label_2
_geom_bond_distance
_geom_bond_site_symmetry_2
_geom_bond_publ_flag
P1 O35 1.488(4) . ?
P1 C2 1.803(5) . ?
P1 C20 1.790(6) . ?
P1 C21 1.804(5) . ?
P36 O70 1.485(4) . ?
P36 C37 1.808(6) . ?
P36 C55 1.793(6) . ?
P36 C56 1.805(6) . ?
S8 C9 1.760(6) . ?
S8 C7 1.759(6) . ?
Cl71 C72 1.756(7) . ?
S43 C44 1.757(6) . ?
S43 C42 1.752(6) . ?
Cl75 C76 1.777(7) . ?
Cl74 C72 1.798(7) . ?
Cl78 C76 1.749(7) . ?
Cl73 C72 1.759(7) . ?
Cl79 C80 1.762(7) . ?
Cl82 C80 1.760(7) . ?
Cl81 C80 1.765(7) . ?
Cl77 C76 1.745(7) . ?
Cl83 C84 1.775(8) . ?
Cl86 C84 1.762(8) . ?
Cl85 C84 1.733(7) . ?
C3 C2 1.429(8) . ?
C3 C11 1.422(7) . ?
C3 C4 1.408(7) . ?
C2 C18 1.386(7) . ?
C18 C17 1.452(8) . ?
C18 C19 1.506(8) . ?
C37 C53 1.381(7) . ?
C37 C38 1.425(8) . ?
C40 C39 1.385(8) . ?
C40 C41 1.450(7) . ?
C40 C44 1.408(8) . ?
C17 C12 1.412(8) . ?
C17 C16 1.420(7) . ?
C53 C52 1.454(8) . ?
C53 C54 1.497(8) . ?
C5 C4 1.388(8) . ?
C5 C9 1.413(8) . ?
C5 C6 1.451(7) . ?
C11 C12 1.460(7) . ?
C11 C10 1.412(8) . ?
C20 C19 1.417(8) . ?
C20 C34 1.377(8) . ?
C21 C26 1.396(8) . ?
C21 C22 1.380(8) . ?
C38 C39 1.414(7) . ?
C38 C46 1.427(8) . ?
C47 C52 1.416(8) . ?
C47 C46 1.460(8) . ?
C47 C48 1.414(8) . ?
C4 H4 0.9300 . ?
C55 C54 1.417(8) . ?
C55 C69 1.375(8) . ?
C12 C13 1.405(8) . ?
C52 C51 1.422(8) . ?
C54 C66 1.385(8) . ?
C61 H61 0.9300 . ?
C61 C56 1.391(8) . ?
C61 C60 1.394(9) . ?
C39 H39 0.9300 . ?
C9 C10 1.376(8) . ?
C6 C30 1.401(8) . ?
C6 C7 1.408(9) . ?
C46 C45 1.399(8) . ?
C19 C31 1.386(8) . ?
C56 C57 1.394(8) . ?
C13 H13 0.9300 . ?
C13 C14 1.372(8) . ?
C41 C62 1.399(8) . ?
C41 C42 1.413(8) . ?
C57 H57 0.9300 . ?
C57 C58 1.382(9) . ?
C62 H62 0.9300 . ?
C62 C63 1.385(8) . ?
C10 H10 0.9300 . ?
C34 H34 0.9300 . ?
C34 C33 1.398(9) . ?
C45 H45 0.9300 . ?
C45 C44 1.380(8) . ?
C26 H26 0.9300 . ?
C26 C25 1.394(8) . ?
C22 H22 0.9300 . ?
C22 C23 1.391(9) . ?
C59 H59 0.9300 . ?
C59 C60 1.394(10) . ?
C59 C58 1.378(10) . ?
C30 H30 0.9300 . ?
C30 C29 1.375(8) . ?
C14 H14 0.9300 . ?
C14 C15 1.382(9) . ?
C48 H48 0.9300 . ?
C48 C49 1.366(9) . ?
C60 H60 0.9300 . ?
C42 C65 1.397(9) . ?
C7 C27 1.399(8) . ?
C58 H58 0.9300 . ?
C25 H25 0.9300 . ?
C25 C24 1.359(10) . ?
C69 H69 0.9300 . ?
C69 C68 1.399(9) . ?
C33 H33 0.9300 . ?
C33 C32 1.357(10) . ?
C15 H15 0.9300 . ?
C15 C16 1.369(9) . ?
C23 H23 0.9300 . ?
C23 C24 1.390(10) . ?
C16 H16 0.9300 . ?
C65 H65 0.9300 . ?
C65 C64 1.365(10) . ?
C64 H64 0.9300 . ?
C64 C63 1.414(10) . ?
C72 H72 0.9800 . ?
C49 H49 0.9300 . ?
C49 C50 1.399(11) . ?
C68 H68 0.9300 . ?
C68 C67 1.361(11) . ?
C76 H76 0.9800 . ?
C63 H63 0.9300 . ?
C24 H24 0.9300 . ?
C84 H84 0.9800 . ?
C51 H51 0.9300 . ?
C51 C50 1.380(10) . ?
C28 H28 0.9300 . ?
C28 C29 1.412(10) . ?
C28 C27 1.383(10) . ?
C80 H80 0.9800 . ?
C29 H29 0.9300 . ?
C27 H27 0.9300 . ?
C32 H32 0.9300 . ?
C32 C31 1.383(10) . ?
C66 H66 0.9300 . ?
C66 C67 1.385(10) . ?
C31 H31 0.9300 . ?
C67 H67 0.9300 . ?
C50 H50 0.9300 . ?

loop_
_geom_torsion_atom_site_label_1
_geom_torsion_atom_site_label_2
_geom_torsion_atom_site_label_3
_geom_torsion_atom_site_label_4
_geom_torsion
_geom_torsion_site_symmetry_1
_geom_torsion_site_symmetry_2
_geom_torsion_site_symmetry_3
_geom_torsion_site_symmetry_4
_geom_torsion_publ_flag
P1 C2 C18 C17 -179.1(4) . . . . ?
P1 C2 C18 C19 2.0(6) . . . . ?
P1 C20 C19 C18 0.5(6) . . . . ?
P1 C20 C19 C31 -176.5(5) . . . . ?
P1 C20 C34 C33 177.7(5) . . . . ?
P1 C21 C26 C25 179.8(5) . . . . ?
P1 C21 C22 C23 -179.7(5) . . . . ?
P36 C37 C53 C52 179.9(4) . . . . ?
P36 C37 C53 C54 1.2(6) . . . . ?
P36 C37 C38 C39 2.3(8) . . . . ?
P36 C37 C38 C46 -177.0(4) . . . . ?
P36 C55 C54 C53 0.3(6) . . . . ?
P36 C55 C54 C66 -178.2(5) . . . . ?
P36 C55 C69 C68 178.8(5) . . . . ?
P36 C56 C57 C58 179.6(5) . . . . ?
S8 C9 C10 C11 179.6(4) . . . . ?
S8 C7 C27 C28 178.1(6) . . . . ?
S43 C42 C65 C64 178.6(6) . . . . ?
O35 P1 C2 C3 54.5(5) . . . . ?
O35 P1 C2 C18 -125.1(4) . . . . ?
O35 P1 C20 C19 124.4(4) . . . . ?
O35 P1 C20 C34 -53.1(6) . . . . ?
O35 P1 C21 C26 -20.1(5) . . . . ?
O35 P1 C21 C22 160.1(5) . . . . ?
O70 P36 C37 C53 -124.2(4) . . . . ?
O70 P36 C37 C38 55.6(6) . . . . ?
O70 P36 C55 C54 124.8(4) . . . . ?
O70 P36 C55 C69 -54.3(7) . . . . ?
O70 P36 C56 C61 157.6(5) . . . . ?
O70 P36 C56 C57 -22.7(5) . . . . ?
C3 C2 C18 C17 1.4(8) . . . . ?
C3 C2 C18 C19 -177.5(5) . . . . ?
C3 C11 C12 C17 -0.3(8) . . . . ?
C3 C11 C12 C13 178.6(5) . . . . ?
C3 C11 C10 C9 -0.5(8) . . . . ?
C2 P1 C20 C19 0.5(4) . . . . ?
C2 P1 C20 C34 -177.1(5) . . . . ?
C2 P1 C21 C26 111.0(5) . . . . ?
C2 P1 C21 C22 -68.7(5) . . . . ?
C2 C3 C11 C12 -0.4(7) . . . . ?
C2 C3 C11 C10 -180.0(5) . . . . ?
C2 C3 C4 C5 -179.7(5) . . . . ?
C2 C18 C17 C12 -2.0(8) . . . . ?
C2 C18 C17 C16 177.0(5) . . . . ?
C2 C18 C19 C20 -1.7(7) . . . . ?
C2 C18 C19 C31 174.7(7) . . . . ?
C18 C17 C12 C11 1.5(8) . . . . ?
C18 C17 C12 C13 -177.4(5) . . . . ?
C18 C17 C16 C15 178.0(6) . . . . ?
C18 C19 C31 C32 -178.0(7) . . . . ?
C37 P36 C55 C54 0.3(4) . . . . ?
C37 P36 C55 C69 -178.8(6) . . . . ?
C37 P36 C56 C61 -70.9(5) . . . . ?
C37 P36 C56 C57 108.9(5) . . . . ?
C37 C53 C52 C47 -3.0(8) . . . . ?
C37 C53 C52 C51 176.1(6) . . . . ?
C37 C53 C54 C55 -1.0(7) . . . . ?
C37 C53 C54 C66 177.2(7) . . . . ?
C37 C38 C39 C40 -179.5(5) . . . . ?
C37 C38 C46 C47 -2.7(8) . . . . ?
C37 C38 C46 C45 178.0(5) . . . . ?
C40 C41 C62 C63 -175.6(6) . . . . ?
C40 C41 C42 S43 -2.3(7) . . . . ?
C40 C41 C42 C65 176.0(6) . . . . ?
C17 C18 C19 C20 179.5(5) . . . . ?
C17 C18 C19 C31 -4.1(10) . . . . ?
C17 C12 C13 C14 -1.8(9) . . . . ?
C53 C37 C38 C39 -178.0(5) . . . . ?
C53 C37 C38 C46 2.7(8) . . . . ?
C53 C52 C51 C50 179.2(7) . . . . ?
C53 C54 C66 C67 -179.5(7) . . . . ?
C5 C9 C10 C11 -0.5(9) . . . . ?
C5 C6 C30 C29 -178.2(6) . . . . ?
C5 C6 C7 S8 0.9(7) . . . . ?
C5 C6 C7 C27 179.7(6) . . . . ?
C11 C3 C2 P1 -179.6(4) . . . . ?
C11 C3 C2 C18 -0.2(8) . . . . ?
C11 C3 C4 C5 -0.9(8) . . . . ?
C11 C12 C13 C14 179.3(6) . . . . ?
C20 P1 C2 C3 178.0(5) . . . . ?
C20 P1 C2 C18 -1.5(4) . . . . ?
C20 P1 C21 C26 -150.1(5) . . . . ?
C20 P1 C21 C22 30.2(6) . . . . ?
C20 C19 C31 C32 -1.7(11) . . . . ?
C20 C34 C33 C32 -1.6(10) . . . . ?
C21 P1 C2 C3 -72.5(5) . . . . ?
C21 P1 C2 C18 107.9(4) . . . . ?
C21 P1 C20 C19 -109.7(4) . . . . ?
C21 P1 C20 C34 72.8(6) . . . . ?
C21 C26 C25 C24 0.4(10) . . . . ?
C21 C22 C23 C24 -0.6(10) . . . . ?
C38 C37 C53 C52 0.1(8) . . . . ?
C38 C37 C53 C54 -178.6(5) . . . . ?
C38 C46 C45 C44 1.0(8) . . . . ?
C47 C52 C51 C50 -1.7(11) . . . . ?
C47 C46 C45 C44 -178.3(5) . . . . ?
C47 C48 C49 C50 0.0(12) . . . . ?
C4 C3 C2 P1 -0.8(7) . . . . ?
C4 C3 C2 C18 178.7(5) . . . . ?
C4 C3 C11 C12 -179.3(5) . . . . ?
C4 C3 C11 C10 1.1(8) . . . . ?
C4 C5 C9 S8 -179.3(4) . . . . ?
C4 C5 C9 C10 0.8(9) . . . . ?
C4 C5 C6 C30 -1.5(10) . . . . ?
C4 C5 C6 C7 179.3(6) . . . . ?
C55 P36 C37 C53 -0.9(4) . . . . ?
C55 P36 C37 C38 178.9(5) . . . . ?
C55 P36 C56 C61 27.9(6) . . . . ?
C55 P36 C56 C57 -152.3(5) . . . . ?
C55 C54 C66 C67 -1.4(11) . . . . ?
C55 C69 C68 C67 -0.2(11) . . . . ?
C12 C17 C16 C15 -3.0(9) . . . . ?
C12 C11 C10 C9 179.9(5) . . . . ?
C12 C13 C14 C15 -0.7(10) . . . . ?
C52 C53 C54 C55 -179.6(5) . . . . ?
C52 C53 C54 C66 -1.4(10) . . . . ?
C52 C47 C46 C38 0.0(8) . . . . ?
C52 C47 C46 C45 179.2(5) . . . . ?
C52 C47 C48 C49 -1.6(10) . . . . ?
C52 C51 C50 C49 0.1(13) . . . . ?
C54 C53 C52 C47 175.6(5) . . . . ?
C54 C53 C52 C51 -5.4(9) . . . . ?
C54 C55 C69 C68 -0.1(10) . . . . ?
C54 C66 C67 C68 1.1(14) . . . . ?
C61 C56 C57 C58 -0.7(9) . . . . ?
C39 C40 C41 C62 2.5(10) . . . . ?
C39 C40 C41 C42 -174.9(6) . . . . ?
C39 C40 C44 S43 176.7(4) . . . . ?
C39 C40 C44 C45 -2.3(9) . . . . ?
C39 C38 C46 C47 178.0(5) . . . . ?
C39 C38 C46 C45 -1.3(8) . . . . ?
C9 S8 C7 C6 -0.1(5) . . . . ?
C9 S8 C7 C27 -178.8(6) . . . . ?
C9 C5 C4 C3 -0.1(8) . . . . ?
C9 C5 C6 C30 177.6(6) . . . . ?
C9 C5 C6 C7 -1.5(7) . . . . ?
C6 C5 C4 C3 179.0(5) . . . . ?
C6 C5 C9 S8 1.5(6) . . . . ?
C6 C5 C9 C10 -178.4(5) . . . . ?
C6 C30 C29 C28 -2.2(11) . . . . ?
C6 C7 C27 C28 -0.5(11) . . . . ?
C46 C38 C39 C40 -0.2(8) . . . . ?
C46 C47 C52 C53 2.9(8) . . . . ?
C46 C47 C52 C51 -176.2(6) . . . . ?
C46 C47 C48 C49 177.0(6) . . . . ?
C46 C45 C44 S43 -178.0(5) . . . . ?
C46 C45 C44 C40 0.8(9) . . . . ?
C19 C18 C17 C12 176.7(5) . . . . ?
C19 C18 C17 C16 -4.3(9) . . . . ?
C19 C20 C34 C33 0.4(9) . . . . ?
C56 P36 C37 C53 109.1(4) . . . . ?
C56 P36 C37 C38 -71.1(5) . . . . ?
C56 P36 C55 C54 -109.7(4) . . . . ?
C56 P36 C55 C69 71.3(6) . . . . ?
C56 C61 C60 C59 1.1(9) . . . . ?
C56 C57 C58 C59 1.3(10) . . . . ?
C13 C14 C15 C16 1.3(11) . . . . ?
C41 C40 C39 C38 178.4(5) . . . . ?
C41 C40 C44 S43 -0.4(6) . . . . ?
C41 C40 C44 C45 -179.4(5) . . . . ?
C41 C62 C63 C64 -0.5(10) . . . . ?
C41 C42 C65 C64 0.5(10) . . . . ?
C62 C41 C42 S43 179.9(5) . . . . ?
C62 C41 C42 C65 -1.7(9) . . . . ?
C10 C11 C12 C17 179.3(5) . . . . ?
C10 C11 C12 C13 -1.8(8) . . . . ?
C34 C20 C19 C18 178.2(5) . . . . ?
C34 C20 C19 C31 1.2(9) . . . . ?
C34 C33 C32 C31 1.1(13) . . . . ?
C26 C21 C22 C23 0.6(9) . . . . ?
C26 C25 C24 C23 -0.4(11) . . . . ?
C22 C21 C26 C25 -0.5(9) . . . . ?
C22 C23 C24 C25 0.5(11) . . . . ?
C44 S43 C42 C41 1.8(5) . . . . ?
C44 S43 C42 C65 -176.5(6) . . . . ?
C44 C40 C39 C38 2.0(8) . . . . ?
C44 C40 C41 C62 179.2(6) . . . . ?
C44 C40 C41 C42 1.7(7) . . . . ?
C30 C6 C7 S8 -178.3(5) . . . . ?
C30 C6 C7 C27 0.4(9) . . . . ?
C14 C15 C16 C17 0.6(11) . . . . ?
C48 C47 C52 C53 -178.5(5) . . . . ?
C48 C47 C52 C51 2.4(9) . . . . ?
C48 C47 C46 C38 -178.6(5) . . . . ?
C48 C47 C46 C45 0.7(9) . . . . ?
C48 C49 C50 C51 0.8(13) . . . . ?
C60 C61 C56 P36 179.2(5) . . . . ?
C60 C61 C56 C57 -0.6(9) . . . . ?
C60 C59 C58 C57 -0.8(10) . . . . ?
C42 S43 C44 C40 -0.8(5) . . . . ?
C42 S43 C44 C45 178.2(6) . . . . ?
C42 C41 C62 C63 1.7(9) . . . . ?
C42 C65 C64 C63 0.8(11) . . . . ?
C7 S8 C9 C5 -0.8(5) . . . . ?
C7 S8 C9 C10 179.1(6) . . . . ?
C7 C6 C30 C29 0.9(10) . . . . ?
C58 C59 C60 C61 -0.4(10) . . . . ?
C69 C55 C54 C53 179.4(6) . . . . ?
C69 C55 C54 C66 0.9(9) . . . . ?
C69 C68 C67 C66 -0.3(13) . . . . ?
C33 C32 C31 C19 0.6(14) . . . . ?
C16 C17 C12 C11 -177.5(5) . . . . ?
C16 C17 C12 C13 3.5(8) . . . . ?
C65 C64 C63 C62 -0.8(11) . . . . ?
C29 C28 C27 C7 -0.8(12) . . . . ?
C27 C28 C29 C30 2.1(12) . . . . ?

loop_
_exptl_oxdiff_crystal_face_indexfrac_h
_exptl_oxdiff_crystal_face_indexfrac_k
_exptl_oxdiff_crystal_face_indexfrac_l
_exptl_oxdiff_crystal_face_x
_exptl_oxdiff_crystal_face_y
_exptl_oxdiff_crystal_face_z
-1.2208 -8.6679 -5.5645 0.5059 -0.3876 0.7706
0.9585 -1.3279 -9.1185 -0.2110 0.1623 0.9639
-1.0331 0.9910 9.0986 0.2375 -0.1826 -0.9541
-2.2414 -6.2290 5.8443 0.7071 -0.5425 -0.4535
-5.9991 5.8537 -4.8111 0.0259 0.9996 -0.0091
0.0215 3.4863 9.1828 -0.0021 -0.0616 -0.9981
5.9991 -5.8537 4.8111 -0.0259 -0.9996 0.0091
5.9167 8.3177 3.9706 -0.9124 0.1198 -0.3915
